data_7209785
loop_
_publ_author_name
'Zhang, Zhe'
'Yang, Jin'
'Liu, Ying-Ying'
'Ma, Jian-Fang'

_publ_section_title
;
 Five polyoxometalate-based inorganic--organic hybrid compounds
 constructed by a multidentate N-donor ligand: syntheses, structures,
 electrochemistry, and photocatalysis properties
;
_journal_issue 19
_journal_name_full CrystEngComm
_journal_page_first 3843
_journal_paper_doi 10.1039/c3ce40210j
_journal_volume 15
_journal_year 2013
_chemical_formula_moiety 'C96 H96 Cu6 Mo12 N72 O43'
_chemical_formula_sum 'C96 H96 Cu6 Mo12 N72 O43'
_chemical_formula_weight 4478.97
_chemical_name_systematic
;
?
;
_space_group_IT_number 222
_symmetry_cell_setting cubic
_symmetry_space_group_name_Hall '-P 4a 2bc 3'
_symmetry_space_group_name_H-M 'P n -3 n :2'
_atom_sites_solution_hydrogens geom
_atom_sites_solution_primary direct
_atom_sites_solution_secondary difmap
_audit_creation_method SHELXL-97
_cell_angle_alpha 90.00
_cell_angle_beta 90.00
_cell_angle_gamma 90.00
_cell_formula_units_Z 2
_cell_length_a 19.6630(3)
_cell_length_b 19.6630(3)
_cell_length_c 19.6630(3)
_cell_measurement_temperature 293(2)
_cell_measurement_theta_max 29.1478
_cell_measurement_theta_min 3.0573
_cell_volume 7602.4(2)
_computing_cell_refinement CrysAlis
_computing_data_collection 'CrysAlis (Oxford Diffraction, 2006)'
_computing_data_reduction CrysAlis
_computing_structure_refinement 'SHELXS-97 (Sheldrick, 1997)'
_computing_structure_solution 'SHELXS-97 (Sheldrick, 1997)'
_diffrn_ambient_temperature 293(2)
_diffrn_detector_area_resol_mean 10.0
_diffrn_measured_fraction_theta_full 0.997
_diffrn_measured_fraction_theta_max 0.997
_diffrn_measurement_device_type 'Oxford Diffraction Gemini R Ultra'
_diffrn_measurement_method '\w scan'
_diffrn_radiation_monochromator graphite
_diffrn_radiation_source 'fine-focus sealed tube'
_diffrn_radiation_type MoK\a
_diffrn_radiation_wavelength 0.71073
_diffrn_reflns_av_R_equivalents 0.0518
_diffrn_reflns_av_sigmaI/netI 0.0146
_diffrn_reflns_limit_h_max 23
_diffrn_reflns_limit_h_min -18
_diffrn_reflns_limit_k_max 23
_diffrn_reflns_limit_k_min -18
_diffrn_reflns_limit_l_max 23
_diffrn_reflns_limit_l_min -23
_diffrn_reflns_number 26763
_diffrn_reflns_theta_full 25.34
_diffrn_reflns_theta_max 25.34
_diffrn_reflns_theta_min 3.28
_exptl_absorpt_coefficient_mu 1.869
_exptl_absorpt_correction_T_max 0.7932
_exptl_absorpt_correction_T_min 0.7541
_exptl_absorpt_correction_type multi-scan
_exptl_absorpt_process_details
;
CrysAlis (Oxford Diffraction, 2006)
;
_exptl_crystal_colour blue
_exptl_crystal_density_diffrn 1.957
_exptl_crystal_density_method 'not measured'
_exptl_crystal_description block
_exptl_crystal_F_000 4396
_exptl_crystal_size_max 0.16
_exptl_crystal_size_mid 0.15
_exptl_crystal_size_min 0.13
_refine_diff_density_max 1.287
_refine_diff_density_min -2.661
_refine_diff_density_rms 0.223
_refine_ls_extinction_method none
_refine_ls_goodness_of_fit_ref 0.987
_refine_ls_hydrogen_treatment constr
_refine_ls_matrix_type full
_refine_ls_number_parameters 93
_refine_ls_number_reflns 1172
_refine_ls_number_restraints 43
_refine_ls_restrained_S_all 0.985
_refine_ls_R_factor_all 0.1236
_refine_ls_R_factor_gt 0.1125
_refine_ls_shift/su_max 0.019
_refine_ls_shift/su_mean 0.004
_refine_ls_structure_factor_coef Fsqd
_refine_ls_weighting_details 'calc w=1/[\s^2^(Fo^2^)+(0.0019P)^2^+398.0474P] where P=(Fo^2^+2Fc^2^)/3'
_refine_ls_weighting_scheme calc
_refine_ls_wR_factor_gt 0.1915
_refine_ls_wR_factor_ref 0.1967
_reflns_number_gt 993
_reflns_number_total 1172
_reflns_threshold_expression >2\s(I)
_cod_data_source_file c3ce40210j.txt
_cod_data_source_block Compound-1
_cod_depositor_comments
;
The following automatic conversions were performed:

'_symmetry_cell_setting' value 'Cubic' changed to 'cubic' according
to /home/saulius/struct/CIF-dictionaries/cif_core.dic dictionary
named 'cif_core.dic' version 2.4.2 from 2011-04-26.

Automatic conversion script
Id: cif_fix_values 1891 2012-01-12 08:04:46Z andrius 
;
_cod_original_sg_symbol_Hall '-P 4a 2bc 3 '
_cod_original_sg_symbol_H-M pn-3n
_cod_database_code 7209785

loop_
_symmetry_equiv_pos_as_xyz
'x, y, z'
'-y+1/2, x, z'
'-x+1/2, -y+1/2, z'
'y, -x+1/2, z'
'x, -y+1/2, -z+1/2'
'y, x, -z+1/2'
'-x+1/2, y, -z+1/2'
'-y+1/2, -x+1/2, -z+1/2'
'z, x, y'
'-x+1/2, z, y'
'-z+1/2, -x+1/2, y'
'x, -z+1/2, y'
'z, -x+1/2, -y+1/2'
'x, z, -y+1/2'
'-z+1/2, x, -y+1/2'
'-x+1/2, -z+1/2, -y+1/2'
'y, z, x'
'-z+1/2, -y+1/2, -x+1/2'
'-z+1/2, y, x'
'z, y, -x+1/2'
'z, -y+1/2, x'
'y, -z+1/2, -x+1/2'
'-y+1/2, -z+1/2, x'
'-y+1/2, z, -x+1/2'
'-x, -y, -z'
'y-1/2, -x, -z'
'x-1/2, y-1/2, -z'
'-y, x-1/2, -z'
'-x, y-1/2, z-1/2'
'-y, -x, z-1/2'
'x-1/2, -y, z-1/2'
'y-1/2, x-1/2, z-1/2'
'-z, -x, -y'
'x-1/2, -z, -y'
'z-1/2, x-1/2, -y'
'-x, z-1/2, -y'
'-z, x-1/2, y-1/2'
'-x, -z, y-1/2'
'z-1/2, -x, y-1/2'
'x-1/2, z-1/2, y-1/2'
'-y, -z, -x'
'z-1/2, y-1/2, x-1/2'
'z-1/2, -y, -x'
'-z, -y, x-1/2'
'-z, y-1/2, -x'
'-y, z-1/2, x-1/2'
'y-1/2, z-1/2, -x'
'y-1/2, -z, x-1/2'

loop_
_atom_site_label
_atom_site_type_symbol
_atom_site_fract_x
_atom_site_fract_y
_atom_site_fract_z
_atom_site_U_iso_or_equiv
_atom_site_adp_type
_atom_site_occupancy
_atom_site_symmetry_multiplicity
_atom_site_calc_flag
_atom_site_refinement_flags
Cu1 Cu 0.5674(3) 0.2500 0.2500 0.0279(12) Uani 0.60 4 d SP
Cu1A Cu 0.6066(5) 0.2500 0.2500 0.0255(18) Uani 0.40 4 d SP
Mo1 Mo 0.36819(15) 0.2500 0.2500 0.0716(9) Uani 1 4 d SU
Mo2 Mo 0.7500 0.2500 0.0000 0.0690(9) Uani 1 4 d SU
C1 C 0.5552(4) 0.0449(4) 0.0102(4) 0.0134(18) Uani 1 1 d U
C2 C 0.6141(5) 0.0938(5) 0.0230(5) 0.022(2) Uani 1 1 d .
H2A H 0.6519 0.0693 0.0431 0.026 Uiso 1 1 calc R
H2B H 0.6292 0.1131 -0.0198 0.026 Uiso 1 1 calc R
C3 C 0.6155(6) 0.1635(6) 0.1291(7) 0.047(3) Uani 1 1 d DU
H3 H 0.6515 0.1423 0.1513 0.057 Uiso 1 1 calc R
C4 C 0.5357(8) 0.2286(7) 0.1049(7) 0.072(5) Uani 1 1 d D
H4 H 0.5048 0.2644 0.1073 0.086 Uiso 1 1 calc R
N1 N 0.5787(8) 0.2149(5) 0.1539(5) 0.058(4) Uani 1 1 d .
N2 N 0.5924(5) 0.1477(4) 0.0683(4) 0.026(2) Uani 1 1 d U
N3 N 0.5395(6) 0.1891(6) 0.0536(6) 0.050(3) Uani 1 1 d U
O1 O 0.4507(8) 0.2500 0.2500 0.045(4) Uani 1 4 d S
O2 O 0.3499(5) 0.2500 0.1501(5) 0.054(3) Uani 1 2 d S
O3 O 0.2500 0.2500 0.2500 0.030(8) Uani 1 24 d S
O4 O 0.7710(7) 0.1772(7) 0.0513(7) 0.100(4) Uani 1 1 d U

loop_
_atom_site_aniso_label
_atom_site_aniso_U_11
_atom_site_aniso_U_22
_atom_site_aniso_U_33
_atom_site_aniso_U_23
_atom_site_aniso_U_13
_atom_site_aniso_U_12
Cu1 0.054(3) 0.0147(16) 0.0147(16) 0.000 0.000 0.000
Cu1A 0.060(5) 0.008(2) 0.008(2) 0.000 0.000 0.000
Mo1 0.0538(17) 0.0805(13) 0.0805(13) 0.000 0.000 0.000
Mo2 0.0582(11) 0.0582(11) 0.091(2) 0.000 0.000 0.000
C1 0.013(2) 0.013(2) 0.014(2) -0.0007(10) 0.0003(10) 0.0004(10)
C2 0.023(5) 0.020(5) 0.023(5) -0.008(4) 0.002(4) -0.008(4)
C3 0.048(3) 0.047(3) 0.047(3) 0.0002(10) -0.0004(10) -0.0002(10)
C4 0.137(16) 0.033(8) 0.044(8) -0.005(6) 0.018(10) 0.039(9)
N1 0.144(13) 0.013(5) 0.018(5) -0.005(4) 0.001(7) 0.010(6)
N2 0.045(5) 0.016(4) 0.017(4) -0.005(3) -0.004(4) -0.003(4)
N3 0.065(6) 0.045(6) 0.041(5) -0.014(5) -0.001(5) 0.012(5)
O1 0.035(9) 0.050(6) 0.050(6) 0.000 0.000 0.000
O2 0.056(5) 0.049(7) 0.056(5) 0.001(5) -0.009(6) 0.001(5)
O3 0.030(8) 0.030(8) 0.030(8) 0.000 0.000 0.000
O4 0.080(7) 0.111(8) 0.111(8) 0.016(7) -0.004(6) 0.016(6)

loop_
_atom_type_symbol
_atom_type_description
_atom_type_scat_dispersion_real
_atom_type_scat_dispersion_imag
_atom_type_scat_source
C C 0.0033 0.0016 'International Tables Vol C Tables 4.2.6.8 and 6.1.1.4'
H H 0.0000 0.0000 'International Tables Vol C Tables 4.2.6.8 and 6.1.1.4'
N N 0.0061 0.0033 'International Tables Vol C Tables 4.2.6.8 and 6.1.1.4'
O O 0.0106 0.0060 'International Tables Vol C Tables 4.2.6.8 and 6.1.1.4'
Mo Mo -1.6832 0.6857 'International Tables Vol C Tables 4.2.6.8 and 6.1.1.4'
Cu Cu 0.3201 1.2651 'International Tables Vol C Tables 4.2.6.8 and 6.1.1.4'

loop_
_geom_angle_atom_site_label_1
_geom_angle_atom_site_label_2
_geom_angle_atom_site_label_3
_geom_angle
_geom_angle_site_symmetry_1
_geom_angle_site_symmetry_3
Cu1A Cu1 N1 83.7(5) . 14
Cu1A Cu1 N1 83.7(5) . .
N1 Cu1 N1 89.30(10) 14 .
Cu1A Cu1 N1 83.7(5) . 5
N1 Cu1 N1 89.30(10) 14 5
N1 Cu1 N1 167.3(9) . 5
Cu1A Cu1 N1 83.7(5) . 12
N1 Cu1 N1 167.3(9) 14 12
N1 Cu1 N1 89.30(10) . 12
N1 Cu1 N1 89.30(10) 5 12
Cu1A Cu1 O1 180.000(2) . .
N1 Cu1 O1 96.3(5) 14 .
N1 Cu1 O1 96.3(5) . .
N1 Cu1 O1 96.3(5) 5 .
N1 Cu1 O1 96.3(5) 12 .
Cu1 Cu1A N1 74.7(5) . 14
Cu1 Cu1A N1 74.7(5) . .
N1 Cu1A N1 86.0(2) 14 .
Cu1 Cu1A N1 74.7(5) . 5
N1 Cu1A N1 86.0(2) 14 5
N1 Cu1A N1 149.5(10) . 5
Cu1 Cu1A N1 74.7(5) . 12
N1 Cu1A N1 149.5(10) 14 12
N1 Cu1A N1 86.0(2) . 12
N1 Cu1A N1 86.0(2) 5 12
O1 Mo1 O2 100.4(3) . 11
O1 Mo1 O2 100.4(3) . .
O2 Mo1 O2 88.15(11) 11 .
O1 Mo1 O2 100.4(3) . 5
O2 Mo1 O2 88.15(11) 11 5
O2 Mo1 O2 159.3(6) . 5
O1 Mo1 O2 100.4(3) . 12
O2 Mo1 O2 159.3(6) 11 12
O2 Mo1 O2 88.15(11) . 12
O2 Mo1 O2 88.15(11) 5 12
O1 Mo1 O3 180.000(1) . .
O2 Mo1 O3 79.6(3) 11 .
O2 Mo1 O3 79.6(3) . .
O2 Mo1 O3 79.6(3) 5 .
O2 Mo1 O3 79.6(3) 12 .
O4 Mo2 O4 108.3(5) 26_665 .
O4 Mo2 O4 111.8(10) 26_665 28_655
O4 Mo2 O4 108.3(5) . 28_655
O4 Mo2 O4 108.3(5) 26_665 3_655
O4 Mo2 O4 111.8(10) . 3_655
O4 Mo2 O4 108.3(5) 28_655 3_655
C1 C1 C1 120.000(3) 48_655 35_655
C1 C1 C2 119.2(8) 48_655 .
C1 C1 C2 120.8(8) 35_655 .
N2 C2 C1 109.9(8) . .
N2 C2 H2A 109.7 . .
C1 C2 H2A 109.7 . .
N2 C2 H2B 109.7 . .
C1 C2 H2B 109.7 . .
H2A C2 H2B 108.2 . .
N1 C3 N2 109.0(10) . .
N1 C3 H3 125.5 . .
N2 C3 H3 125.5 . .
N3 C4 N1 114.7(11) . .
N3 C4 H4 122.6 . .
N1 C4 H4 122.6 . .
C3 N1 C4 103.7(9) . .
C3 N1 Cu1 131.2(9) . .
C4 N1 Cu1 123.0(10) . .
C3 N1 Cu1A 116.0(10) . .
C4 N1 Cu1A 140.2(9) . .
C3 N2 N3 108.4(9) . .
C3 N2 C2 129.1(9) . .
N3 N2 C2 122.3(8) . .
C4 N3 N2 104.0(10) . .
Mo1 O1 Cu1 180.0 . .
Mo1 O2 Mo1 110.7(6) . 18
Mo1 O3 Mo1 90.0 4 .
Mo1 O3 Mo1 90.0 4 18
Mo1 O3 Mo1 90.0 . 18
Mo1 O3 Mo1 90.0 4 3
Mo1 O3 Mo1 180.0 . 3
Mo1 O3 Mo1 90.0 18 3
Mo1 O3 Mo1 180.0 4 2
Mo1 O3 Mo1 90.0 . 2
Mo1 O3 Mo1 90.0 18 2
Mo1 O3 Mo1 90.0 3 2
Mo1 O3 Mo1 90.0 4 17
Mo1 O3 Mo1 90.0 . 17
Mo1 O3 Mo1 180.0 18 17
Mo1 O3 Mo1 90.0 3 17
Mo1 O3 Mo1 90.0 2 17

loop_
_geom_bond_atom_site_label_1
_geom_bond_atom_site_label_2
_geom_bond_distance
_geom_bond_site_symmetry_2
Cu1 Cu1A 0.772(8) .
Cu1 N1 2.023(9) 14
Cu1 N1 2.023(9) .
Cu1 N1 2.023(9) 5
Cu1 N1 2.023(9) 12
Cu1 O1 2.294(17) .
Cu1A N1 2.085(10) 14
Cu1A N1 2.085(10) .
Cu1A N1 2.085(10) 5
Cu1A N1 2.085(10) 12
Mo1 O1 1.623(16) .
Mo1 O2 1.997(7) 11
Mo1 O2 1.997(7) .
Mo1 O2 1.997(7) 5
Mo1 O2 1.997(7) 12
Mo1 O3 2.324(3) .
Mo2 O4 1.799(13) 26_665
Mo2 O4 1.799(13) .
Mo2 O4 1.799(13) 28_655
Mo2 O4 1.799(13) 3_655
C1 C1 1.412(8) 48_655
C1 C1 1.412(8) 35_655
C1 C2 1.526(12) .
C2 N2 1.448(12) .
C2 H2A 0.9700 .
C2 H2B 0.9700 .
C3 N1 1.335(15) .
C3 N2 1.317(14) .
C3 H3 0.9300 .
C4 N3 1.276(16) .
C4 N1 1.311(17) .
C4 H4 0.9300 .
N2 N3 1.354(14) .
O2 Mo1 1.997(7) 18
O3 Mo1 2.324(3) 4
O3 Mo1 2.324(3) 18
O3 Mo1 2.324(3) 3
O3 Mo1 2.324(3) 2
O3 Mo1 2.324(3) 17

loop_
_geom_torsion_atom_site_label_1
_geom_torsion_atom_site_label_2
_geom_torsion_atom_site_label_3
_geom_torsion_atom_site_label_4
_geom_torsion
_geom_torsion_site_symmetry_1
_geom_torsion_site_symmetry_4
N1 Cu1 Cu1A N1 -90.0 . 14
N1 Cu1 Cu1A N1 90.0 5 14
N1 Cu1 Cu1A N1 180.0 12 14
N1 Cu1 Cu1A N1 90.0 14 .
N1 Cu1 Cu1A N1 180.0 5 .
N1 Cu1 Cu1A N1 -90.0 12 .
N1 Cu1 Cu1A N1 -90.0 14 5
N1 Cu1 Cu1A N1 180.0 . 5
N1 Cu1 Cu1A N1 90.0 12 5
N1 Cu1 Cu1A N1 180.0 14 12
N1 Cu1 Cu1A N1 90.0 . 12
N1 Cu1 Cu1A N1 -90.0 5 12
C1 C1 C2 N2 -87.8(13) 48_655 .
C1 C1 C2 N2 90.6(13) 35_655 .
N2 C3 N1 C4 -1.5(16) . .
N2 C3 N1 Cu1 162.1(10) . .
N2 C3 N1 Cu1A -179.3(8) . .
N3 C4 N1 C3 3.2(19) . .
N3 C4 N1 Cu1 -162.0(11) . .
N3 C4 N1 Cu1A -179.8(12) . .
Cu1A Cu1 N1 C3 51.2(13) . .
N1 Cu1 N1 C3 -32.5(17) 14 .
N1 Cu1 N1 C3 51.2(13) 5 .
N1 Cu1 N1 C3 134.9(11) 12 .
O1 Cu1 N1 C3 -128.8(13) . .
Cu1A Cu1 N1 C4 -147.9(12) . .
N1 Cu1 N1 C4 128.4(11) 14 .
N1 Cu1 N1 C4 -147.9(12) 5 .
N1 Cu1 N1 C4 -64.2(15) 12 .
O1 Cu1 N1 C4 32.1(12) . .
N1 Cu1 N1 Cu1A -83.7(5) 14 .
N1 Cu1 N1 Cu1A 0.0 5 .
N1 Cu1 N1 Cu1A 83.7(5) 12 .
O1 Cu1 N1 Cu1A 180.000(1) . .
Cu1 Cu1A N1 C3 -139.2(10) . .
N1 Cu1A N1 C3 -64.0(13) 14 .
N1 Cu1A N1 C3 -139.2(10) 5 .
N1 Cu1A N1 C3 145.5(9) 12 .
Cu1 Cu1A N1 C4 44.1(18) . .
N1 Cu1A N1 C4 119.3(15) 14 .
N1 Cu1A N1 C4 44.1(18) 5 .
N1 Cu1A N1 C4 -31(2) 12 .
N1 Cu1A N1 Cu1 75.3(4) 14 .
N1 Cu1A N1 Cu1 0.0 5 .
N1 Cu1A N1 Cu1 -75.3(4) 12 .
N1 C3 N2 N3 -0.5(14) . .
N1 C3 N2 C2 -177.2(10) . .
C1 C2 N2 C3 118.3(12) . .
C1 C2 N2 N3 -58.0(13) . .
N1 C4 N3 N2 -3.6(19) . .
C3 N2 N3 C4 2.4(15) . .
C2 N2 N3 C4 179.3(11) . .
O1 Mo1 O2 Mo1 180.0 . 18
O2 Mo1 O2 Mo1 79.8(3) 11 18
O2 Mo1 O2 Mo1 0.0 5 18
O2 Mo1 O2 Mo1 -79.8(3) 12 18
O3 Mo1 O2 Mo1 0.0 . 18
O2 Mo1 O3 Mo1 0.0 11 4
O2 Mo1 O3 Mo1 90.0 . 4
O2 Mo1 O3 Mo1 -90.0 5 4
O2 Mo1 O3 Mo1 -90.0 11 18
O2 Mo1 O3 Mo1 0.0 . 18
O2 Mo1 O3 Mo1 180.0 5 18
O2 Mo1 O3 Mo1 90.0 12 18
O2 Mo1 O3 Mo1 180.0 11 2
O2 Mo1 O3 Mo1 -90.0 . 2
O2 Mo1 O3 Mo1 90.0 5 2
O2 Mo1 O3 Mo1 0.0 12 2
O2 Mo1 O3 Mo1 90.0 11 17
O2 Mo1 O3 Mo1 180.0 . 17
O2 Mo1 O3 Mo1 0.0 5 17
O2 Mo1 O3 Mo1 -90.0 12 17
